data_7202967
loop_
_publ_author_name
'Zhao, Jiong-Peng'
'Hu, Bo-Wen'
'Liu, Fu-Chen'
'Hu, Xin'
'Zeng, Yong-Fei'
'Bu, Xian-He'

_publ_section_title
;
 Arenedisulfonate--lanthanide supramolecular architectures with
 phenanthroline as a co-ligand: syntheses and structures
;
_journal_issue 10
_journal_name_full CrystEngComm
_journal_page_first 902
_journal_paper_doi 10.1039/b707622c
_journal_volume 9
_journal_year 2007
_chemical_formula_sum 'C68 H58 N8 O20 S4 Tb2'
_chemical_formula_weight 1753.30
_chemical_name_systematic
;
?
;
_space_group_IT_number 2
_symmetry_cell_setting triclinic
_symmetry_space_group_name_Hall '-P 1'
_symmetry_space_group_name_H-M 'P -1'
_atom_sites_solution_hydrogens geom
_atom_sites_solution_primary direct
_atom_sites_solution_secondary difmap
_audit_creation_method SHELXL-97
_cell_angle_alpha 84.405(4)
_cell_angle_beta 68.237(4)
_cell_angle_gamma 75.866(4)
_cell_formula_units_Z 1
_cell_length_a 10.685(3)
_cell_length_b 12.699(4)
_cell_length_c 13.698(4)
_cell_measurement_reflns_used 4812
_cell_measurement_temperature 294(2)
_cell_measurement_theta_max 26.3994
_cell_measurement_theta_min 2.2930
_cell_volume 1673.9(9)
_computing_cell_refinement 'Bruker XSCANS'
_computing_data_collection 'Bruker XSCANS'
_computing_data_reduction 'Bruker SHELXTL'
_computing_molecular_graphics 'Bruker SHELXTL'
_computing_publication_material 'Bruker SHELXTL'
_computing_structure_refinement 'SHELXL-97 (Sheldrick, 1997)'
_computing_structure_solution 'SHELXS-97 (Sheldrick, 1990)'
_diffrn_ambient_temperature 294(2)
_diffrn_measured_fraction_theta_full 0.979
_diffrn_measured_fraction_theta_max 0.979
_diffrn_measurement_device_type 'Bruker P4'
_diffrn_measurement_method '\w scans'
_diffrn_radiation_monochromator graphite
_diffrn_radiation_source 'fine-focus sealed tube'
_diffrn_radiation_type MoK\a
_diffrn_radiation_wavelength 0.71073
_diffrn_reflns_av_R_equivalents 0.0224
_diffrn_reflns_av_sigmaI/netI 0.0480
_diffrn_reflns_limit_h_max 12
_diffrn_reflns_limit_h_min -13
_diffrn_reflns_limit_k_max 15
_diffrn_reflns_limit_k_min -15
_diffrn_reflns_limit_l_max 13
_diffrn_reflns_limit_l_min -17
_diffrn_reflns_number 9523
_diffrn_reflns_theta_full 26.44
_diffrn_reflns_theta_max 26.44
_diffrn_reflns_theta_min 2.11
_diffrn_standards_decay_% 0
_diffrn_standards_interval_count 0
_diffrn_standards_interval_time 0
_diffrn_standards_number 0
_exptl_absorpt_coefficient_mu 2.303
_exptl_absorpt_correction_type none
_exptl_crystal_colour yellow
_exptl_crystal_density_diffrn 1.739
_exptl_crystal_density_meas 1.731
_exptl_crystal_density_method 'not measured'
_exptl_crystal_description block
_exptl_crystal_F_000 876
_exptl_crystal_size_max 0.36
_exptl_crystal_size_mid 0.22
_exptl_crystal_size_min 0.16
_refine_diff_density_max 2.305
_refine_diff_density_min -1.008
_refine_diff_density_rms 0.139
_refine_ls_extinction_method none
_refine_ls_goodness_of_fit_ref 1.062
_refine_ls_hydrogen_treatment constr
_refine_ls_matrix_type full
_refine_ls_number_parameters 460
_refine_ls_number_reflns 6758
_refine_ls_number_restraints 2
_refine_ls_restrained_S_all 1.062
_refine_ls_R_factor_all 0.0570
_refine_ls_R_factor_gt 0.0432
_refine_ls_shift/su_max 0.068
_refine_ls_shift/su_mean 0.002
_refine_ls_structure_factor_coef Fsqd
_refine_ls_weighting_details 'calc w=1/[\s^2^(Fo^2^)+(0.0680P)^2^+2.0924P] where P=(Fo^2^+2Fc^2^)/3'
_refine_ls_weighting_scheme calc
_refine_ls_wR_factor_gt 0.1132
_refine_ls_wR_factor_ref 0.1223
_reflns_number_gt 5507
_reflns_number_total 6758
_reflns_threshold_expression >2sigma(I)
_cod_data_source_file b707622c.txt
_cod_data_source_block 7
_cod_depositor_comments
;
The following automatic conversions were performed:
'_symmetry_cell_setting' value 'Triclinic' changed to 'triclinic'
according to '/home/saulius/struct/CIF-dictionaries/cif_core.dic'
dictionary named 'cif_core.dic' version 2.4.1 from 2010-06-29.

Automatic conversion script
Id: cif_fix_enum 1527 2010-12-29 10:47:43Z saulius 
;
_cod_original_cell_volume 1673.9(8)
_cod_original_sg_symbol_H-M P-1
_cod_database_code 7202967

loop_
_symmetry_equiv_pos_as_xyz
'x, y, z'
'-x, -y, -z'

loop_
_atom_site_label
_atom_site_type_symbol
_atom_site_fract_x
_atom_site_fract_y
_atom_site_fract_z
_atom_site_U_iso_or_equiv
_atom_site_adp_type
_atom_site_occupancy
_atom_site_symmetry_multiplicity
_atom_site_calc_flag
_atom_site_refinement_flags
_atom_site_disorder_assembly
_atom_site_disorder_group
Tb1 Tb 0.84549(3) 0.60487(2) 0.571176(18) 0.03082(10) Uani 1 1 d . . .
S1 S 0.53974(16) 0.81789(14) 0.72622(14) 0.0510(4) Uani 1 1 d . . .
S2 S 0.9482(2) 1.21751(15) 0.81077(15) 0.0623(5) Uani 1 1 d . . .
O1W O 0.7875(5) 0.7559(4) 0.4616(4) 0.0534(11) Uani 1 1 d . . .
O1 O 1.0363(4) 0.5671(3) 0.4249(3) 0.0335(8) Uani 1 1 d . . .
H1B H 1.0402 0.6228 0.3849 0.040 Uiso 1 1 d R . .
O2 O 0.6483(5) 0.7277(4) 0.6806(4) 0.0591(13) Uani 1 1 d . . .
O2W O 1.3474(10) 1.1250(9) 0.7525(10) 0.176(4) Uani 1 1 d . . .
O3 O 0.4171(6) 0.7888(8) 0.7858(6) 0.153(4) Uani 1 1 d . . .
O3W O 0.3434(10) 0.6372(8) 0.9564(9) 0.198(6) Uani 1 1 d D . .
O4 O 0.5380(12) 0.8974(5) 0.6417(9) 0.177(5) Uani 1 1 d . . .
O5 O 1.0787(8) 1.1606(6) 0.7464(8) 0.140(3) Uani 1 1 d . . .
O6 O 0.8850(9) 1.2867(5) 0.7411(5) 0.108(3) Uani 1 1 d . . .
O7 O 0.9383(8) 1.2775(5) 0.8953(4) 0.089(2) Uani 1 1 d . . .
C1 C 0.5939(7) 0.4835(6) 0.7654(6) 0.0573(17) Uani 1 1 d . . .
H1A H 0.5999 0.5332 0.8082 0.069 Uiso 1 1 calc R . .
C2 C 0.5234(8) 0.4040(8) 0.8139(7) 0.074(2) Uani 1 1 d . . .
H2A H 0.4858 0.3998 0.8868 0.089 Uiso 1 1 calc R . .
C3 C 0.5097(8) 0.3330(7) 0.7548(8) 0.075(2) Uani 1 1 d . . .
H3A H 0.4650 0.2775 0.7864 0.091 Uiso 1 1 calc R . .
C4 C 0.5420(8) 0.2772(7) 0.5751(10) 0.079(3) Uani 1 1 d . . .
H4A H 0.4985 0.2200 0.6021 0.095 Uiso 1 1 calc R . .
C5 C 0.5846(8) 0.2974(7) 0.4705(10) 0.084(3) Uani 1 1 d . . .
H5A H 0.5664 0.2556 0.4275 0.100 Uiso 1 1 calc R . .
C6 C 0.6998(8) 0.4064(7) 0.3178(7) 0.067(2) Uani 1 1 d . . .
H6A H 0.6821 0.3675 0.2722 0.080 Uiso 1 1 calc R . .
C7 C 0.7673(8) 0.4869(7) 0.2800(6) 0.064(2) Uani 1 1 d . . .
H7A H 0.7948 0.5045 0.2088 0.077 Uiso 1 1 calc R . .
C8 C 0.7955(7) 0.5438(6) 0.3488(5) 0.0533(17) Uani 1 1 d . . .
H8A H 0.8437 0.5983 0.3216 0.064 Uiso 1 1 calc R . .
C9 C 0.5629(7) 0.3423(6) 0.6451(7) 0.061(2) Uani 1 1 d . . .
C10 C 0.6565(6) 0.3809(6) 0.4246(6) 0.058(2) Uani 1 1 d . . .
C11 C 0.6359(6) 0.4260(5) 0.6021(5) 0.0460(15) Uani 1 1 d . . .
C12 C 0.6861(6) 0.4444(5) 0.4894(5) 0.0454(15) Uani 1 1 d . . .
C13 C 1.0380(7) 0.8043(5) 0.5057(5) 0.0484(15) Uani 1 1 d . . .
H13A H 1.0345 0.7928 0.4408 0.058 Uiso 1 1 calc R . .
C14 C 1.1054(7) 0.8845(6) 0.5127(5) 0.0545(17) Uani 1 1 d . . .
H14A H 1.1445 0.9248 0.4536 0.065 Uiso 1 1 calc R . .
C15 C 1.1128(7) 0.9022(5) 0.6055(5) 0.0503(16) Uani 1 1 d . . .
H15A H 1.1557 0.9556 0.6113 0.060 Uiso 1 1 calc R . .
C16 C 1.0668(7) 0.8502(6) 0.7914(6) 0.0544(17) Uani 1 1 d . . .
H16A H 1.1098 0.9025 0.7996 0.065 Uiso 1 1 calc R . .
C17 C 1.0161(7) 0.7857(6) 0.8725(5) 0.0525(17) Uani 1 1 d . . .
H17A H 1.0234 0.7948 0.9366 0.063 Uiso 1 1 calc R . .
C18 C 0.9033(7) 0.6301(6) 0.9446(5) 0.0524(16) Uani 1 1 d . . .
H18A H 0.9053 0.6386 1.0107 0.063 Uiso 1 1 calc R . .
C19 C 0.8549(7) 0.5480(6) 0.9271(5) 0.0538(16) Uani 1 1 d . . .
H19A H 0.8266 0.4977 0.9799 0.065 Uiso 1 1 calc R . .
C20 C 0.8479(7) 0.5396(5) 0.8278(5) 0.0457(14) Uani 1 1 d . . .
H20A H 0.8150 0.4823 0.8165 0.055 Uiso 1 1 calc R . .
C21 C 1.0554(6) 0.8396(5) 0.6932(5) 0.0422(14) Uani 1 1 d . . .
C22 C 0.9506(6) 0.7024(5) 0.8629(5) 0.0432(14) Uani 1 1 d . . .
C23 C 0.9900(6) 0.7603(5) 0.6803(4) 0.0354(12) Uani 1 1 d . . .
C24 C 0.9379(6) 0.6892(5) 0.7664(4) 0.0349(12) Uani 1 1 d . . .
C25 C 0.6605(7) 0.9575(5) 0.7767(5) 0.0469(15) Uani 1 1 d . . .
H25A H 0.6683 0.9868 0.7103 0.056 Uiso 1 1 calc R . .
C26 C 0.5964(6) 0.8751(5) 0.8121(5) 0.0466(15) Uani 1 1 d . . .
C27 C 0.5790(7) 0.8304(5) 0.9131(6) 0.0522(16) Uani 1 1 d . . .
H27A H 0.5337 0.7738 0.9368 0.063 Uiso 1 1 calc R . .
C28 C 0.6288(7) 0.8705(6) 0.9758(5) 0.0504(15) Uani 1 1 d . . .
H28A H 0.6158 0.8420 1.0431 0.061 Uiso 1 1 calc R . .
C29 C 0.7592(7) 0.9967(5) 1.0016(5) 0.0494(16) Uani 1 1 d . . .
H29A H 0.7475 0.9690 1.0690 0.059 Uiso 1 1 calc R . .
C30 C 0.8314(7) 1.0749(5) 0.9641(5) 0.0510(16) Uani 1 1 d . . .
H30A H 0.8703 1.0995 1.0055 0.061 Uiso 1 1 calc R . .
C31 C 0.8481(7) 1.1189(5) 0.8640(5) 0.0457(14) Uani 1 1 d . . .
C32 C 0.7896(7) 1.0837(5) 0.8029(5) 0.0461(15) Uani 1 1 d . . .
H32A H 0.7984 1.1149 0.7371 0.055 Uiso 1 1 calc R . .
C33 C 0.7014(6) 0.9563(5) 0.9395(5) 0.0421(13) Uani 1 1 d . . .
C34 C 0.7166(6) 1.0006(5) 0.8393(4) 0.0418(13) Uani 1 1 d . . .
N1 N 0.6531(5) 0.4943(4) 0.6637(4) 0.0431(11) Uani 1 1 d . . .
N2 N 0.7566(5) 0.5236(4) 0.4509(4) 0.0406(11) Uani 1 1 d . . .
N3 N 0.9792(5) 0.7443(4) 0.5872(4) 0.0374(10) Uani 1 1 d . . .
N4 N 0.8850(4) 0.6079(4) 0.7503(3) 0.0348(10) Uani 1 1 d . . .
H2WA H 1.2699 1.1340 0.7406 0.042 Uiso 1 1 d R . .
H2WB H 1.3923 1.0589 0.7239 0.042 Uiso 1 1 d R . .
H3WA H 0.3613 0.6863 0.9045 0.042 Uiso 1 1 d RD . .
H3WB H 0.2663 0.6704 1.0015 0.042 Uiso 1 1 d RD . .
H1WA H 0.7219 0.8093 0.4938 0.042 Uiso 1 1 d R . .
H1WB H 0.8285 0.7804 0.4000 0.042 Uiso 1 1 d R . .

loop_
_atom_site_aniso_label
_atom_site_aniso_U_11
_atom_site_aniso_U_22
_atom_site_aniso_U_33
_atom_site_aniso_U_23
_atom_site_aniso_U_13
_atom_site_aniso_U_12
Tb1 0.03399(16) 0.03260(15) 0.02947(15) -0.00907(10) -0.01422(11) -0.00607(10)
S1 0.0416(8) 0.0480(9) 0.0695(11) -0.0287(8) -0.0287(8) 0.0036(7)
S2 0.0775(13) 0.0491(10) 0.0625(11) -0.0059(8) -0.0169(10) -0.0292(10)
O1W 0.054(3) 0.046(3) 0.056(3) 0.000(2) -0.025(2) 0.003(2)
O1 0.040(2) 0.0303(19) 0.0289(18) -0.0012(15) -0.0116(16) -0.0066(16)
O2 0.052(3) 0.070(3) 0.055(3) -0.033(2) -0.018(2) -0.003(2)
O2W 0.131(8) 0.158(9) 0.252(12) 0.066(8) -0.088(8) -0.050(7)
O3 0.063(4) 0.268(11) 0.133(6) -0.138(7) 0.018(4) -0.078(6)
O3W 0.162(9) 0.110(7) 0.230(12) -0.045(7) 0.042(8) -0.026(7)
O4 0.329(13) 0.049(4) 0.285(12) -0.002(5) -0.282(12) -0.008(6)
O5 0.087(5) 0.083(5) 0.216(9) -0.005(5) -0.002(6) -0.038(4)
O6 0.211(8) 0.097(5) 0.064(4) 0.039(3) -0.073(5) -0.099(5)
O7 0.169(6) 0.077(4) 0.063(3) 0.016(3) -0.065(4) -0.074(4)
C1 0.047(4) 0.069(5) 0.057(4) 0.002(3) -0.017(3) -0.017(3)
C2 0.060(5) 0.090(6) 0.068(5) 0.020(5) -0.017(4) -0.026(5)
C3 0.061(5) 0.063(5) 0.101(7) 0.020(5) -0.025(5) -0.026(4)
C4 0.053(5) 0.051(5) 0.140(9) -0.024(5) -0.033(5) -0.017(4)
C5 0.055(5) 0.065(5) 0.149(9) -0.053(6) -0.047(5) -0.010(4)
C6 0.053(4) 0.076(5) 0.083(6) -0.044(4) -0.045(4) 0.011(4)
C7 0.054(4) 0.091(6) 0.050(4) -0.032(4) -0.031(3) 0.011(4)
C8 0.051(4) 0.067(4) 0.047(4) -0.014(3) -0.027(3) -0.002(3)
C9 0.044(4) 0.044(4) 0.100(6) -0.003(4) -0.027(4) -0.012(3)
C10 0.038(3) 0.060(5) 0.084(6) -0.036(4) -0.032(4) 0.006(3)
C11 0.033(3) 0.038(3) 0.071(4) -0.013(3) -0.021(3) -0.007(3)
C12 0.032(3) 0.044(3) 0.066(4) -0.027(3) -0.027(3) 0.004(3)
C13 0.061(4) 0.053(4) 0.038(3) -0.002(3) -0.020(3) -0.021(3)
C14 0.062(4) 0.056(4) 0.050(4) 0.006(3) -0.019(3) -0.025(3)
C15 0.056(4) 0.044(4) 0.062(4) -0.008(3) -0.025(3) -0.022(3)
C16 0.066(4) 0.055(4) 0.063(4) -0.015(3) -0.038(4) -0.021(3)
C17 0.070(4) 0.055(4) 0.051(4) -0.011(3) -0.038(3) -0.017(3)
C18 0.070(4) 0.056(4) 0.042(3) -0.007(3) -0.035(3) -0.009(3)
C19 0.072(5) 0.054(4) 0.042(3) 0.003(3) -0.027(3) -0.017(3)
C20 0.058(4) 0.042(3) 0.048(3) 0.000(3) -0.030(3) -0.013(3)
C21 0.044(3) 0.039(3) 0.050(4) -0.013(3) -0.024(3) -0.005(3)
C22 0.051(4) 0.045(3) 0.041(3) -0.012(3) -0.027(3) -0.003(3)
C23 0.036(3) 0.036(3) 0.039(3) -0.008(2) -0.019(2) -0.003(2)
C24 0.036(3) 0.037(3) 0.038(3) -0.012(2) -0.022(2) -0.001(2)
C25 0.051(4) 0.051(4) 0.043(3) -0.014(3) -0.023(3) -0.006(3)
C26 0.043(3) 0.045(4) 0.053(4) -0.022(3) -0.020(3) 0.001(3)
C27 0.052(4) 0.045(4) 0.064(4) -0.013(3) -0.019(3) -0.014(3)
C28 0.060(4) 0.052(4) 0.044(4) 0.003(3) -0.019(3) -0.021(3)
C29 0.073(5) 0.048(4) 0.039(3) 0.002(3) -0.029(3) -0.022(3)
C30 0.076(5) 0.049(4) 0.044(3) -0.003(3) -0.035(3) -0.020(3)
C31 0.061(4) 0.037(3) 0.043(3) -0.004(3) -0.020(3) -0.015(3)
C32 0.066(4) 0.043(3) 0.035(3) -0.002(3) -0.024(3) -0.014(3)
C33 0.050(4) 0.040(3) 0.038(3) -0.004(2) -0.018(3) -0.009(3)
C34 0.051(4) 0.041(3) 0.036(3) -0.009(2) -0.018(3) -0.009(3)
N1 0.037(3) 0.046(3) 0.048(3) -0.008(2) -0.015(2) -0.009(2)
N2 0.040(3) 0.045(3) 0.043(3) -0.014(2) -0.021(2) -0.005(2)
N3 0.043(3) 0.038(3) 0.036(3) -0.007(2) -0.019(2) -0.010(2)
N4 0.040(3) 0.033(2) 0.037(2) -0.0048(19) -0.020(2) -0.005(2)

loop_
_atom_type_symbol
_atom_type_description
_atom_type_scat_dispersion_real
_atom_type_scat_dispersion_imag
_atom_type_scat_source
C C 0.0033 0.0016 'International Tables Vol C Tables 4.2.6.8 and 6.1.1.4'
H H 0.0000 0.0000 'International Tables Vol C Tables 4.2.6.8 and 6.1.1.4'
N N 0.0061 0.0033 'International Tables Vol C Tables 4.2.6.8 and 6.1.1.4'
O O 0.0106 0.0060 'International Tables Vol C Tables 4.2.6.8 and 6.1.1.4'
S S 0.1246 0.1234 'International Tables Vol C Tables 4.2.6.8 and 6.1.1.4'
Tb Tb -0.1723 4.1537 'International Tables Vol C Tables 4.2.6.8 and 6.1.1.4'

loop_
_geom_angle_atom_site_label_1
_geom_angle_atom_site_label_2
_geom_angle_atom_site_label_3
_geom_angle
_geom_angle_site_symmetry_1
_geom_angle_site_symmetry_3
_geom_angle_publ_flag
O1 Tb1 O1 69.14(15) 2_766 . ?
O1 Tb1 O2 139.18(16) 2_766 . ?
O1 Tb1 O2 151.47(17) . . ?
O1 Tb1 O1W 146.11(14) 2_766 . ?
O1 Tb1 O1W 80.78(14) . . ?
O2 Tb1 O1W 72.72(17) . . ?
O1 Tb1 N2 82.97(14) 2_766 . ?
O1 Tb1 N2 78.15(14) . . ?
O2 Tb1 N2 104.68(15) . . ?
O1W Tb1 N2 75.69(16) . . ?
O1 Tb1 N3 111.84(14) 2_766 . ?
O1 Tb1 N3 79.30(14) . . ?
O2 Tb1 N3 84.14(15) . . ?
O1W Tb1 N3 76.03(15) . . ?
N2 Tb1 N3 146.15(16) . . ?
O1 Tb1 N1 75.53(14) 2_766 . ?
O1 Tb1 N1 130.02(14) . . ?
O2 Tb1 N1 72.92(16) . . ?
O1W Tb1 N1 115.82(16) . . ?
N2 Tb1 N1 63.18(16) . . ?
N3 Tb1 N1 148.33(15) . . ?
O1 Tb1 N4 80.29(13) 2_766 . ?
O1 Tb1 N4 116.76(13) . . ?
O2 Tb1 N4 74.42(15) . . ?
O1W Tb1 N4 128.93(14) . . ?
N2 Tb1 N4 151.13(16) . . ?
N3 Tb1 N4 62.63(14) . . ?
N1 Tb1 N4 89.83(15) . . ?
O1 Tb1 Tb1 34.64(9) 2_766 2_766 ?
O1 Tb1 Tb1 34.50(9) . 2_766 ?
O2 Tb1 Tb1 173.28(13) . 2_766 ?
O1W Tb1 Tb1 113.94(11) . 2_766 ?
N2 Tb1 Tb1 78.51(11) . 2_766 ?
N3 Tb1 Tb1 96.47(11) . 2_766 ?
N1 Tb1 Tb1 103.87(11) . 2_766 ?
N4 Tb1 Tb1 99.88(9) . 2_766 ?
O3 S1 O2 112.9(5) . . ?
O3 S1 O4 117.6(6) . . ?
O2 S1 O4 106.5(5) . . ?
O3 S1 C26 108.0(3) . . ?
O2 S1 C26 104.6(3) . . ?
O4 S1 C26 106.2(3) . . ?
O5 S2 O7 119.0(5) . . ?
O5 S2 O6 106.9(5) . . ?
O7 S2 O6 110.9(4) . . ?
O5 S2 C31 106.0(4) . . ?
O7 S2 C31 107.2(3) . . ?
O6 S2 C31 106.1(3) . . ?
Tb1 O1W H1WA 115.9 . . ?
Tb1 O1W H1WB 135.8 . . ?
H1WA O1W H1WB 105.7 . . ?
Tb1 O1 Tb1 110.86(15) 2_766 . ?
Tb1 O1 H1B 139.9 2_766 . ?
Tb1 O1 H1B 109.3 . . ?
S1 O2 Tb1 166.7(4) . . ?
H2WA O2W H2WB 100.6 . . ?
H3WA O3W H3WB 102.7 . . ?
N1 C1 C2 124.9(7) . . ?
N1 C1 H1A 117.6 . . ?
C2 C1 H1A 117.6 . . ?
C3 C2 C1 119.2(8) . . ?
C3 C2 H2A 120.4 . . ?
C1 C2 H2A 120.4 . . ?
C2 C3 C9 119.9(7) . . ?
C2 C3 H3A 120.1 . . ?
C9 C3 H3A 120.1 . . ?
C5 C4 C9 121.1(8) . . ?
C5 C4 H4A 119.4 . . ?
C9 C4 H4A 119.5 . . ?
C4 C5 C10 121.8(7) . . ?
C4 C5 H5A 119.1 . . ?
C10 C5 H5A 119.1 . . ?
C7 C6 C10 120.6(6) . . ?
C7 C6 H6A 119.7 . . ?
C10 C6 H6A 119.7 . . ?
C6 C7 C8 119.3(7) . . ?
C6 C7 H7A 120.3 . . ?
C8 C7 H7A 120.3 . . ?
N2 C8 C7 122.9(7) . . ?
N2 C8 H8A 118.6 . . ?
C7 C8 H8A 118.6 . . ?
C3 C9 C11 116.9(7) . . ?
C3 C9 C4 124.2(8) . . ?
C11 C9 C4 118.8(8) . . ?
C6 C10 C12 116.5(7) . . ?
C6 C10 C5 123.9(7) . . ?
C12 C10 C5 119.5(8) . . ?
N1 C11 C9 122.1(7) . . ?
N1 C11 C12 118.1(5) . . ?
C9 C11 C12 119.7(6) . . ?
N2 C12 C10 122.8(6) . . ?
N2 C12 C11 118.2(5) . . ?
C10 C12 C11 118.9(6) . . ?
N3 C13 C14 123.3(6) . . ?
N3 C13 H13A 118.3 . . ?
C14 C13 H13A 118.3 . . ?
C15 C14 C13 119.6(6) . . ?
C15 C14 H14A 120.2 . . ?
C13 C14 H14A 120.2 . . ?
C14 C15 C21 119.4(6) . . ?
C14 C15 H15A 120.3 . . ?
C21 C15 H15A 120.3 . . ?
C17 C16 C21 120.5(6) . . ?
C17 C16 H16A 119.7 . . ?
C21 C16 H16A 119.7 . . ?
C16 C17 C22 121.7(6) . . ?
C16 C17 H17A 119.2 . . ?
C22 C17 H17A 119.2 . . ?
C19 C18 C22 119.6(6) . . ?
C19 C18 H18A 120.2 . . ?
C22 C18 H18A 120.2 . . ?
C18 C19 C20 118.9(6) . . ?
C18 C19 H19A 120.5 . . ?
C20 C19 H19A 120.5 . . ?
N4 C20 C19 123.8(6) . . ?
N4 C20 H20A 118.1 . . ?
C19 C20 H20A 118.1 . . ?
C15 C21 C16 122.0(6) . . ?
C15 C21 C23 117.9(5) . . ?
C16 C21 C23 120.0(6) . . ?
C18 C22 C24 117.7(6) . . ?
C18 C22 C17 122.9(5) . . ?
C24 C22 C17 119.3(6) . . ?
N3 C23 C21 122.7(5) . . ?
N3 C23 C24 117.5(5) . . ?
C21 C23 C24 119.8(5) . . ?
N4 C24 C22 122.2(5) . . ?
N4 C24 C23 119.0(5) . . ?
C22 C24 C23 118.7(5) . . ?
C26 C25 C34 120.9(6) . . ?
C26 C25 H25A 119.5 . . ?
C34 C25 H25A 119.5 . . ?
C25 C26 C27 121.3(6) . . ?
C25 C26 S1 118.8(5) . . ?
C27 C26 S1 119.9(5) . . ?
C28 C27 C26 119.5(6) . . ?
C28 C27 H27A 120.2 . . ?
C26 C27 H27A 120.2 . . ?
C27 C28 C33 120.8(6) . . ?
C27 C28 H28A 119.6 . . ?
C33 C28 H28A 119.6 . . ?
C30 C29 C33 120.8(6) . . ?
C30 C29 H29A 119.6 . . ?
C33 C29 H29A 119.6 . . ?
C29 C30 C31 120.6(6) . . ?
C29 C30 H30A 119.7 . . ?
C31 C30 H30A 119.7 . . ?
C32 C31 C30 120.0(6) . . ?
C32 C31 S2 118.4(5) . . ?
C30 C31 S2 121.5(5) . . ?
C31 C32 C34 120.4(6) . . ?
C31 C32 H32A 119.8 . . ?
C34 C32 H32A 119.8 . . ?
C34 C33 C29 119.0(6) . . ?
C34 C33 C28 119.0(5) . . ?
C29 C33 C28 122.0(6) . . ?
C33 C34 C32 119.1(5) . . ?
C33 C34 C25 118.4(6) . . ?
C32 C34 C25 122.4(6) . . ?
C1 N1 C11 117.0(6) . . ?
C1 N1 Tb1 125.0(4) . . ?
C11 N1 Tb1 116.5(4) . . ?
C8 N2 C12 117.9(5) . . ?
C8 N2 Tb1 122.3(4) . . ?
C12 N2 Tb1 119.0(4) . . ?
C13 N3 C23 117.0(5) . . ?
C13 N3 Tb1 121.8(4) . . ?
C23 N3 Tb1 121.2(4) . . ?
C20 N4 C24 117.6(5) . . ?
C20 N4 Tb1 123.6(4) . . ?
C24 N4 Tb1 118.7(3) . . ?

loop_
_geom_bond_atom_site_label_1
_geom_bond_atom_site_label_2
_geom_bond_distance
_geom_bond_site_symmetry_2
_geom_bond_publ_flag
Tb1 O1 2.247(4) 2_766 ?
Tb1 O1 2.255(3) . ?
Tb1 O2 2.372(4) . ?
Tb1 O1W 2.422(4) . ?
Tb1 N2 2.579(4) . ?
Tb1 N3 2.602(4) . ?
Tb1 N1 2.633(5) . ?
Tb1 N4 2.644(4) . ?
Tb1 Tb1 3.7070(8) 2_766 ?
S1 O3 1.380(6) . ?
S1 O2 1.414(5) . ?
S1 O4 1.462(9) . ?
S1 C26 1.784(6) . ?
S2 O5 1.401(8) . ?
S2 O7 1.405(5) . ?
S2 O6 1.471(7) . ?
S2 C31 1.773(6) . ?
O1W H1WA 0.8615 . ?
O1W H1WB 0.8604 . ?
O1 Tb1 2.247(4) 2_766 ?
O1 H1B 0.8499 . ?
O2W H2WA 0.8804 . ?
O2W H2WB 0.9034 . ?
O3W H3WA 0.8951 . ?
O3W H3WB 0.8623 . ?
C1 N1 1.308(8) . ?
C1 C2 1.377(10) . ?
C1 H1A 0.9300 . ?
C2 C3 1.336(12) . ?
C2 H2A 0.9300 . ?
C3 C9 1.400(12) . ?
C3 H3A 0.9300 . ?
C4 C5 1.352(14) . ?
C4 C9 1.434(12) . ?
C4 H4A 0.9300 . ?
C5 C10 1.421(12) . ?
C5 H5A 0.9300 . ?
C6 C7 1.346(12) . ?
C6 C10 1.391(11) . ?
C6 H6A 0.9300 . ?
C7 C8 1.397(9) . ?
C7 H7A 0.9300 . ?
C8 N2 1.321(8) . ?
C8 H8A 0.9300 . ?
C9 C11 1.424(9) . ?
C10 C12 1.418(8) . ?
C11 N1 1.354(7) . ?
C11 C12 1.451(9) . ?
C12 N2 1.352(8) . ?
C13 N3 1.330(8) . ?
C13 C14 1.413(9) . ?
C13 H13A 0.9300 . ?
C14 C15 1.346(9) . ?
C14 H14A 0.9300 . ?
C15 C21 1.399(9) . ?
C15 H15A 0.9300 . ?
C16 C17 1.338(10) . ?
C16 C21 1.417(9) . ?
C16 H16A 0.9300 . ?
C17 C22 1.444(9) . ?
C17 H17A 0.9300 . ?
C18 C19 1.347(9) . ?
C18 C22 1.399(9) . ?
C18 H18A 0.9300 . ?
C19 C20 1.406(8) . ?
C19 H19A 0.9300 . ?
C20 N4 1.309(7) . ?
C20 H20A 0.9300 . ?
C21 C23 1.416(8) . ?
C22 C24 1.408(7) . ?
C23 N3 1.361(7) . ?
C23 C24 1.438(8) . ?
C24 N4 1.363(7) . ?
C25 C26 1.343(9) . ?
C25 C34 1.425(8) . ?
C25 H25A 0.9300 . ?
C26 C27 1.407(9) . ?
C27 C28 1.354(9) . ?
C27 H27A 0.9300 . ?
C28 C33 1.434(9) . ?
C28 H28A 0.9300 . ?
C29 C30 1.351(9) . ?
C29 C33 1.412(8) . ?
C29 H29A 0.9300 . ?
C30 C31 1.394(8) . ?
C30 H30A 0.9300 . ?
C31 C32 1.374(8) . ?
C32 C34 1.408(9) . ?
C32 H32A 0.9300 . ?
C33 C34 1.398(8) . ?

loop_
_geom_hbond_atom_site_label_D
_geom_hbond_atom_site_label_H
_geom_hbond_atom_site_label_A
_geom_hbond_distance_DH
_geom_hbond_distance_HA
_geom_hbond_distance_DA
_geom_hbond_angle_DHA
_geom_hbond_site_symmetry_A
O1 H1B O6 0.85 1.99 2.800(6) 157.8 2_776
O1W H1WA O4 0.86 2.37 3.174(12) 154.6 .
O1W H1WA S1 0.86 3.05 3.632(5) 126.8 .
O1W H1WB O5 0.86 2.04 2.901(10) 178.7 2_776
O3W H3WB O7 0.86 2.10 2.944(10) 167.0 2_677
O3W H3WA O3 0.90 1.99 2.878(16) 175.3 .

loop_
_geom_torsion_atom_site_label_1
_geom_torsion_atom_site_label_2
_geom_torsion_atom_site_label_3
_geom_torsion_atom_site_label_4
_geom_torsion
_geom_torsion_site_symmetry_1
_geom_torsion_site_symmetry_2
_geom_torsion_site_symmetry_3
_geom_torsion_site_symmetry_4
_geom_torsion_publ_flag
O1 Tb1 O1 Tb1 0.0 2_766 . . 2_766 ?
O2 Tb1 O1 Tb1 174.1(2) . . . 2_766 ?
O1W Tb1 O1 Tb1 -164.10(18) . . . 2_766 ?
N2 Tb1 O1 Tb1 -86.91(17) . . . 2_766 ?
N3 Tb1 O1 Tb1 118.50(18) . . . 2_766 ?
N1 Tb1 O1 Tb1 -48.0(2) . . . 2_766 ?
N4 Tb1 O1 Tb1 66.77(18) . . . 2_766 ?
O3 S1 O2 Tb1 144.3(12) . . . . ?
O4 S1 O2 Tb1 13.7(13) . . . . ?
C26 S1 O2 Tb1 -98.5(12) . . . . ?
O1 Tb1 O2 S1 177.9(11) 2_766 . . . ?
O1 Tb1 O2 S1 6.3(14) . . . . ?
O1W Tb1 O2 S1 -16.2(12) . . . . ?
N2 Tb1 O2 S1 -85.8(12) . . . . ?
N3 Tb1 O2 S1 60.9(12) . . . . ?
N1 Tb1 O2 S1 -141.2(13) . . . . ?
N4 Tb1 O2 S1 124.1(13) . . . . ?
Tb1 Tb1 O2 S1 156.5(7) 2_766 . . . ?
N1 C1 C2 C3 -1.7(13) . . . . ?
C1 C2 C3 C9 -2.1(13) . . . . ?
C9 C4 C5 C10 2.5(13) . . . . ?
C10 C6 C7 C8 1.0(11) . . . . ?
C6 C7 C8 N2 -1.3(11) . . . . ?
C2 C3 C9 C11 3.0(11) . . . . ?
C2 C3 C9 C4 -173.7(8) . . . . ?
C5 C4 C9 C3 173.4(8) . . . . ?
C5 C4 C9 C11 -3.2(12) . . . . ?
C7 C6 C10 C12 0.6(10) . . . . ?
C7 C6 C10 C5 179.9(7) . . . . ?
C4 C5 C10 C6 -178.6(8) . . . . ?
C4 C5 C10 C12 0.7(11) . . . . ?
C3 C9 C11 N1 -0.4(10) . . . . ?
C4 C9 C11 N1 176.5(6) . . . . ?
C3 C9 C11 C12 -176.2(6) . . . . ?
C4 C9 C11 C12 0.7(10) . . . . ?
C6 C10 C12 N2 -2.2(9) . . . . ?
C5 C10 C12 N2 178.5(6) . . . . ?
C6 C10 C12 C11 176.2(6) . . . . ?
C5 C10 C12 C11 -3.1(9) . . . . ?
N1 C11 C12 N2 4.9(8) . . . . ?
C9 C11 C12 N2 -179.2(6) . . . . ?
N1 C11 C12 C10 -173.6(5) . . . . ?
C9 C11 C12 C10 2.4(9) . . . . ?
N3 C13 C14 C15 0.5(11) . . . . ?
C13 C14 C15 C21 1.1(11) . . . . ?
C21 C16 C17 C22 1.0(11) . . . . ?
C22 C18 C19 C20 -2.5(10) . . . . ?
C18 C19 C20 N4 -0.5(11) . . . . ?
C14 C15 C21 C16 176.4(7) . . . . ?
C14 C15 C21 C23 -0.8(10) . . . . ?
C17 C16 C21 C15 -177.0(7) . . . . ?
C17 C16 C21 C23 0.1(10) . . . . ?
C19 C18 C22 C24 3.5(10) . . . . ?
C19 C18 C22 C17 -173.8(7) . . . . ?
C16 C17 C22 C18 176.5(7) . . . . ?
C16 C17 C22 C24 -0.8(10) . . . . ?
C15 C21 C23 N3 -1.0(9) . . . . ?
C16 C21 C23 N3 -178.2(6) . . . . ?
C15 C21 C23 C24 175.8(6) . . . . ?
C16 C21 C23 C24 -1.4(9) . . . . ?
C18 C22 C24 N4 -1.6(9) . . . . ?
C17 C22 C24 N4 175.8(5) . . . . ?
C18 C22 C24 C23 -178.0(6) . . . . ?
C17 C22 C24 C23 -0.6(9) . . . . ?
N3 C23 C24 N4 2.1(8) . . . . ?
C21 C23 C24 N4 -174.9(5) . . . . ?
N3 C23 C24 C22 178.6(5) . . . . ?
C21 C23 C24 C22 1.6(8) . . . . ?
C34 C25 C26 C27 1.8(10) . . . . ?
C34 C25 C26 S1 -175.4(5) . . . . ?
O3 S1 C26 C25 -144.4(7) . . . . ?
O2 S1 C26 C25 95.0(6) . . . . ?
O4 S1 C26 C25 -17.4(7) . . . . ?
O3 S1 C26 C27 38.4(7) . . . . ?
O2 S1 C26 C27 -82.1(6) . . . . ?
O4 S1 C26 C27 165.4(7) . . . . ?
C25 C26 C27 C28 -0.6(10) . . . . ?
S1 C26 C27 C28 176.5(5) . . . . ?
C26 C27 C28 C33 -1.3(10) . . . . ?
C33 C29 C30 C31 1.2(11) . . . . ?
C29 C30 C31 C32 0.7(10) . . . . ?
C29 C30 C31 S2 -177.4(6) . . . . ?
O5 S2 C31 C32 -80.5(7) . . . . ?
O7 S2 C31 C32 151.5(6) . . . . ?
O6 S2 C31 C32 32.9(7) . . . . ?
O5 S2 C31 C30 97.6(7) . . . . ?
O7 S2 C31 C30 -30.4(7) . . . . ?
O6 S2 C31 C30 -149.0(6) . . . . ?
C30 C31 C32 C34 -2.1(10) . . . . ?
S2 C31 C32 C34 176.0(5) . . . . ?
C30 C29 C33 C34 -1.7(10) . . . . ?
C30 C29 C33 C28 177.6(7) . . . . ?
C27 C28 C33 C34 1.9(10) . . . . ?
C27 C28 C33 C29 -177.4(7) . . . . ?
C29 C33 C34 C32 0.3(9) . . . . ?
C28 C33 C34 C32 -179.0(6) . . . . ?
C29 C33 C34 C25 178.6(6) . . . . ?
C28 C33 C34 C25 -0.8(9) . . . . ?
C31 C32 C34 C33 1.6(10) . . . . ?
C31 C32 C34 C25 -176.6(6) . . . . ?
C26 C25 C34 C33 -1.1(9) . . . . ?
C26 C25 C34 C32 177.1(6) . . . . ?
C2 C1 N1 C11 4.3(10) . . . . ?
C2 C1 N1 Tb1 -161.2(6) . . . . ?
C9 C11 N1 C1 -3.1(9) . . . . ?
C12 C11 N1 C1 172.7(6) . . . . ?
C9 C11 N1 Tb1 163.6(5) . . . . ?
C12 C11 N1 Tb1 -20.5(7) . . . . ?
O1 Tb1 N1 C1 95.1(5) 2_766 . . . ?
O1 Tb1 N1 C1 141.0(5) . . . . ?
O2 Tb1 N1 C1 -58.6(5) . . . . ?
O1W Tb1 N1 C1 -119.0(5) . . . . ?
N2 Tb1 N1 C1 -175.5(6) . . . . ?
N3 Tb1 N1 C1 -13.2(7) . . . . ?
N4 Tb1 N1 C1 15.1(5) . . . . ?
Tb1 Tb1 N1 C1 115.3(5) 2_766 . . . ?
O1 Tb1 N1 C11 -70.4(4) 2_766 . . . ?
O1 Tb1 N1 C11 -24.6(5) . . . . ?
O2 Tb1 N1 C11 135.9(5) . . . . ?
O1W Tb1 N1 C11 75.5(5) . . . . ?
N2 Tb1 N1 C11 19.0(4) . . . . ?
N3 Tb1 N1 C11 -178.7(4) . . . . ?
N4 Tb1 N1 C11 -150.4(4) . . . . ?
Tb1 Tb1 N1 C11 -50.3(4) 2_766 . . . ?
C7 C8 N2 C12 -0.2(9) . . . . ?
C7 C8 N2 Tb1 169.0(5) . . . . ?
C10 C12 N2 C8 2.0(8) . . . . ?
C11 C12 N2 C8 -176.4(6) . . . . ?
C10 C12 N2 Tb1 -167.6(4) . . . . ?
C11 C12 N2 Tb1 14.0(7) . . . . ?
O1 Tb1 N2 C8 -108.6(5) 2_766 . . . ?
O1 Tb1 N2 C8 -38.5(5) . . . . ?
O2 Tb1 N2 C8 112.3(5) . . . . ?
O1W Tb1 N2 C8 44.8(5) . . . . ?
N3 Tb1 N2 C8 10.7(6) . . . . ?
N1 Tb1 N2 C8 174.1(5) . . . . ?
N4 Tb1 N2 C8 -163.4(4) . . . . ?
Tb1 Tb1 N2 C8 -73.8(5) 2_766 . . . ?
O1 Tb1 N2 C12 60.5(4) 2_766 . . . ?
O1 Tb1 N2 C12 130.6(4) . . . . ?
O2 Tb1 N2 C12 -78.6(4) . . . . ?
O1W Tb1 N2 C12 -146.1(4) . . . . ?
N3 Tb1 N2 C12 179.8(4) . . . . ?
N1 Tb1 N2 C12 -16.8(4) . . . . ?
N4 Tb1 N2 C12 5.6(6) . . . . ?
Tb1 Tb1 N2 C12 95.3(4) 2_766 . . . ?
C14 C13 N3 C23 -2.2(9) . . . . ?
C14 C13 N3 Tb1 176.8(5) . . . . ?
C21 C23 N3 C13 2.5(8) . . . . ?
C24 C23 N3 C13 -174.4(5) . . . . ?
C21 C23 N3 Tb1 -176.5(4) . . . . ?
C24 C23 N3 Tb1 6.6(7) . . . . ?
O1 Tb1 N3 C13 107.6(5) 2_766 . . . ?
O1 Tb1 N3 C13 45.4(5) . . . . ?
O2 Tb1 N3 C13 -111.3(5) . . . . ?
O1W Tb1 N3 C13 -37.7(5) . . . . ?
N2 Tb1 N3 C13 -3.6(6) . . . . ?
N1 Tb1 N3 C13 -154.5(4) . . . . ?
N4 Tb1 N3 C13 173.3(5) . . . . ?
Tb1 Tb1 N3 C13 75.5(5) 2_766 . . . ?
O1 Tb1 N3 C23 -73.5(4) 2_766 . . . ?
O1 Tb1 N3 C23 -135.7(4) . . . . ?
O2 Tb1 N3 C23 67.6(4) . . . . ?
O1W Tb1 N3 C23 141.2(4) . . . . ?
N2 Tb1 N3 C23 175.4(4) . . . . ?
N1 Tb1 N3 C23 24.4(6) . . . . ?
N4 Tb1 N3 C23 -7.8(4) . . . . ?
Tb1 Tb1 N3 C23 -105.6(4) 2_766 . . . ?
C19 C20 N4 C24 2.4(9) . . . . ?
C19 C20 N4 Tb1 -172.9(5) . . . . ?
C22 C24 N4 C20 -1.3(8) . . . . ?
C23 C24 N4 C20 175.0(5) . . . . ?
C22 C24 N4 Tb1 174.2(4) . . . . ?
C23 C24 N4 Tb1 -9.4(6) . . . . ?
O1 Tb1 N4 C20 -55.2(4) 2_766 . . . ?
O1 Tb1 N4 C20 -115.8(4) . . . . ?
O2 Tb1 N4 C20 92.5(5) . . . . ?
O1W Tb1 N4 C20 144.0(4) . . . . ?
N2 Tb1 N4 C20 0.2(6) . . . . ?
N3 Tb1 N4 C20 -176.1(5) . . . . ?
N1 Tb1 N4 C20 20.2(5) . . . . ?
Tb1 Tb1 N4 C20 -83.9(4) 2_766 . . . ?
O1 Tb1 N4 C24 129.6(4) 2_766 . . . ?
O1 Tb1 N4 C24 69.0(4) . . . . ?
O2 Tb1 N4 C24 -82.8(4) . . . . ?
O1W Tb1 N4 C24 -31.2(4) . . . . ?
N2 Tb1 N4 C24 -175.0(4) . . . . ?
N3 Tb1 N4 C24 8.7(4) . . . . ?
N1 Tb1 N4 C24 -155.1(4) . . . . ?
Tb1 Tb1 N4 C24 100.9(4) 2_766 . . . ?
